data_7030821
loop_
_publ_author_name
'Zhou, Jing-Ru'
'Liu, Da-Peng'
'He, Yue'
'Kong, Xiang-Jian'
'Zhang, Zhi-Ming'
'Ren, Yan-Ping'
'Long, La-Sheng'
'Huang, Rong-Bin'
'Zheng, Lan-Sun'

_publ_section_title
;
 A highly selective colorimetric chemosensor for cobalt(ii) ions based on
 a tripodal amide ligand.
;
_journal_issue 30
_journal_name_full 'Dalton transactions (Cambridge, England : 2003)'
_journal_page_first 11579
_journal_page_last 11586
_journal_paper_doi 10.1039/c4dt00776j
_journal_volume 43
_journal_year 2014
_chemical_formula_sum 'C30 H33 N7 O9'
_chemical_formula_weight 635.63
_chemical_name_systematic
; 
 ? 
;
_space_group_IT_number 14
_symmetry_cell_setting monoclinic
_symmetry_space_group_name_Hall '-P 2yn'
_symmetry_space_group_name_H-M 'P 1 21/n 1'
_atom_sites_solution_hydrogens geom
_atom_sites_solution_primary direct
_atom_sites_solution_secondary difmap
_audit_creation_method SHELXL-97
_cell_angle_alpha 90.00
_cell_angle_beta 102.063(10)
_cell_angle_gamma 90.00
_cell_formula_units_Z 4
_cell_length_a 5.9605(6)
_cell_length_b 41.573(5)
_cell_length_c 12.0127(11)
_cell_measurement_reflns_used 1641
_cell_measurement_temperature 100(2)
_cell_measurement_theta_max 25.2250
_cell_measurement_theta_min 3.5950
_cell_volume 2911.0(5)
_computing_cell_refinement 'CrysAlis RED'
_computing_data_collection 'CrysAlis CCD'
_computing_data_reduction 'CrysAlis RED'
_computing_molecular_graphics 'SHELXTL V.5.0 (Sheldrick, 1997)'
_computing_publication_material 'SHELXL-97 (Sheldrick, 1997)'
_computing_structure_refinement 'SHELXL-97 (Sheldrick, 1997)'
_computing_structure_solution 'SHELXS-97 (Sheldrick, 1990)'
_diffrn_ambient_temperature 100(2)
_diffrn_measured_fraction_theta_full 0.999
_diffrn_measured_fraction_theta_max 0.999
_diffrn_measurement_device_type 'SuperNova, Dual, Cu at zero, Atlas'
_diffrn_radiation_monochromator graphite
_diffrn_radiation_source 'SuperNova (Mo) X-ray Source'
_diffrn_radiation_type MoK\a
_diffrn_radiation_wavelength 0.71073
_diffrn_reflns_av_R_equivalents 0.0845
_diffrn_reflns_av_sigmaI/netI 0.1495
_diffrn_reflns_limit_h_max 6
_diffrn_reflns_limit_h_min -7
_diffrn_reflns_limit_k_max 42
_diffrn_reflns_limit_k_min -51
_diffrn_reflns_limit_l_max 12
_diffrn_reflns_limit_l_min -14
_diffrn_reflns_number 13244
_diffrn_reflns_theta_full 26.00
_diffrn_reflns_theta_max 26.00
_diffrn_reflns_theta_min 3.41
_exptl_absorpt_coefficient_mu 0.109
_exptl_absorpt_correction_T_max 0.9946
_exptl_absorpt_correction_T_min 0.9892
_exptl_absorpt_correction_type multi-scan
_exptl_absorpt_process_details 'CrysAlis RED'
_exptl_crystal_colour colourless
_exptl_crystal_density_diffrn 1.450
_exptl_crystal_density_method 'not measured'
_exptl_crystal_description block
_exptl_crystal_F_000 1336
_exptl_crystal_size_max 0.10
_exptl_crystal_size_mid 0.05
_exptl_crystal_size_min 0.05
_refine_diff_density_max 0.282
_refine_diff_density_min -0.297
_refine_diff_density_rms 0.069
_refine_ls_extinction_method none
_refine_ls_goodness_of_fit_ref 1.007
_refine_ls_hydrogen_treatment constr
_refine_ls_matrix_type full
_refine_ls_number_parameters 415
_refine_ls_number_reflns 5718
_refine_ls_number_restraints 0
_refine_ls_restrained_S_all 1.007
_refine_ls_R_factor_all 0.1478
_refine_ls_R_factor_gt 0.0651
_refine_ls_shift/su_max 0.000
_refine_ls_shift/su_mean 0.000
_refine_ls_structure_factor_coef Fsqd
_refine_ls_weighting_details 'calc w=1/[\s^2^(Fo^2^)+(0.0237P)^2^+0.0000P] where P=(Fo^2^+2Fc^2^)/3'
_refine_ls_weighting_scheme calc
_refine_ls_wR_factor_gt 0.1033
_refine_ls_wR_factor_ref 0.1367
_reflns_number_gt 2979
_reflns_number_total 5718
_reflns_threshold_expression >2sigma(I)
_cod_data_source_file c4dt00776j2.cif
_cod_data_source_block H3L
_cod_depositor_comments 'Adding full bibliography for 7030821--7030825.cif.'
_cod_original_sg_symbol_H-M p2(1)/n
_cod_database_code 7030821

loop_
_symmetry_equiv_pos_as_xyz
'x, y, z'
'-x+1/2, y+1/2, -z+1/2'
'-x, -y, -z'
'x-1/2, -y-1/2, z-1/2'

loop_
_atom_site_label
_atom_site_type_symbol
_atom_site_fract_x
_atom_site_fract_y
_atom_site_fract_z
_atom_site_U_iso_or_equiv
_atom_site_adp_type
_atom_site_occupancy
_atom_site_symmetry_multiplicity
_atom_site_calc_flag
_atom_site_refinement_flags
O1 O 0.7610(3) 0.20255(6) 0.30390(17) 0.0236(6) Uani 1 1 d .
O2 O 0.3275(4) 0.05777(7) 0.08698(19) 0.0295(6) Uani 1 1 d .
O3 O 0.6826(4) 0.03684(7) 0.1090(2) 0.0340(7) Uani 1 1 d .
O4 O 0.5981(3) 0.18103(6) 0.76550(16) 0.0237(6) Uani 1 1 d .
O5 O 0.1449(4) 0.05156(7) 0.43148(18) 0.0279(6) Uani 1 1 d .
O6 O 0.4731(4) 0.04650(7) 0.3691(2) 0.0402(8) Uani 1 1 d .
O7 O 0.6258(3) 0.31226(6) 0.58153(17) 0.0226(6) Uani 1 1 d .
O8 O 0.0400(4) 0.44236(7) 0.28900(19) 0.0303(7) Uani 1 1 d .
O9 O 0.3457(4) 0.45173(8) 0.2145(2) 0.0547(10) Uani 1 1 d .
N1 N 1.0862(4) 0.22940(7) 0.5295(2) 0.0183(7) Uani 1 1 d .
N2 N 1.1218(4) 0.18234(7) 0.3451(2) 0.0187(7) Uani 1 1 d .
H2C H 1.2052 0.1648 0.3617 0.022 Uiso 1 1 calc R
N3 N 0.9539(4) 0.12328(8) 0.2625(2) 0.0216(7) Uani 1 1 d .
N4 N 0.8461(4) 0.18880(8) 0.6493(2) 0.0214(7) Uani 1 1 d .
H4A H 0.9050 0.1808 0.5939 0.026 Uiso 1 1 calc R
N5 N 0.7209(4) 0.13043(8) 0.5472(2) 0.0229(7) Uani 1 1 d .
N6 N 0.8738(4) 0.31493(7) 0.4611(2) 0.0192(7) Uani 1 1 d .
H6B H 0.9024 0.3239 0.3992 0.023 Uiso 1 1 calc R
N7 N 0.6706(4) 0.37014(8) 0.3707(2) 0.0245(8) Uani 1 1 d .
C1 C 1.2896(5) 0.22604(9) 0.4796(3) 0.0228(9) Uani 1 1 d .
H1A H 1.3988 0.2111 0.5270 0.027 Uiso 1 1 calc R
H1B H 1.3659 0.2472 0.4810 0.027 Uiso 1 1 calc R
C2 C 1.2344(5) 0.21368(9) 0.3582(3) 0.0212(9) Uani 1 1 d .
H2A H 1.1339 0.2295 0.3100 0.025 Uiso 1 1 calc R
H2B H 1.3787 0.2122 0.3300 0.025 Uiso 1 1 calc R
C3 C 0.8938(5) 0.17959(10) 0.3082(2) 0.0181(8) Uani 1 1 d .
C4 C 0.8040(5) 0.14729(9) 0.2666(2) 0.0180(8) Uani 1 1 d .
C5 C 0.5695(5) 0.14419(9) 0.2257(2) 0.0179(8) Uani 1 1 d .
H5A H 0.4698 0.1618 0.2288 0.021 Uiso 1 1 calc R
C6 C 0.4834(5) 0.11520(9) 0.1807(3) 0.0211(9) Uani 1 1 d .
H6A H 0.3229 0.1124 0.1543 0.025 Uiso 1 1 calc R
C7 C 0.6339(5) 0.09022(9) 0.1743(3) 0.0200(8) Uani 1 1 d .
C8 C 0.8668(5) 0.09549(9) 0.2165(3) 0.0216(8) Uani 1 1 d .
H8A H 0.9700 0.0783 0.2124 0.026 Uiso 1 1 calc R
C9 C 0.5557(5) 0.05888(10) 0.1215(3) 0.0239(9) Uani 1 1 d .
C10 C 0.2324(6) 0.02870(10) 0.0309(3) 0.0378(11) Uani 1 1 d .
H10A H 0.0650 0.0306 0.0096 0.057 Uiso 1 1 calc R
H10B H 0.2732 0.0104 0.0827 0.057 Uiso 1 1 calc R
H10C H 0.2942 0.0253 -0.0376 0.057 Uiso 1 1 calc R
C11 C 1.1426(5) 0.22881(9) 0.6549(2) 0.0211(8) Uani 1 1 d .
H11A H 1.1952 0.2504 0.6841 0.025 Uiso 1 1 calc R
H11B H 1.2687 0.2134 0.6814 0.025 Uiso 1 1 calc R
C12 C 0.9356(5) 0.21918(10) 0.7006(3) 0.0248(9) Uani 1 1 d .
H12A H 0.9788 0.2168 0.7844 0.030 Uiso 1 1 calc R
H12B H 0.8162 0.2360 0.6827 0.030 Uiso 1 1 calc R
C13 C 0.6797(5) 0.17272(9) 0.6825(3) 0.0186(8) Uani 1 1 d .
C14 C 0.5889(5) 0.14384(9) 0.6138(3) 0.0192(8) Uani 1 1 d .
C15 C 0.3738(5) 0.13214(10) 0.6194(3) 0.0230(9) Uani 1 1 d .
H15A H 0.2852 0.1423 0.6664 0.028 Uiso 1 1 calc R
C16 C 0.2909(5) 0.10563(10) 0.5560(3) 0.0244(9) Uani 1 1 d .
H16A H 0.1426 0.0975 0.5575 0.029 Uiso 1 1 calc R
C17 C 0.4256(5) 0.09070(10) 0.4897(3) 0.0219(9) Uani 1 1 d .
C18 C 0.6389(5) 0.10424(10) 0.4889(3) 0.0237(9) Uani 1 1 d .
H18A H 0.7320 0.0941 0.4439 0.028 Uiso 1 1 calc R
C19 C 0.3560(5) 0.06111(10) 0.4232(3) 0.0234(9) Uani 1 1 d .
C20 C 0.0623(6) 0.02206(11) 0.3725(3) 0.0362(11) Uani 1 1 d .
H20A H -0.0923 0.0173 0.3841 0.054 Uiso 1 1 calc R
H20B H 0.1655 0.0043 0.4026 0.054 Uiso 1 1 calc R
H20C H 0.0578 0.0246 0.2910 0.054 Uiso 1 1 calc R
C21 C 0.9362(5) 0.25618(9) 0.4814(3) 0.0189(8) Uani 1 1 d .
H21A H 0.7862 0.2534 0.5032 0.023 Uiso 1 1 calc R
H21B H 0.9091 0.2548 0.3973 0.023 Uiso 1 1 calc R
C22 C 1.0263(5) 0.28971(9) 0.5177(3) 0.0210(9) Uani 1 1 d .
H22A H 1.0434 0.2919 0.6011 0.025 Uiso 1 1 calc R
H22B H 1.1797 0.2925 0.4996 0.025 Uiso 1 1 calc R
C23 C 0.6907(5) 0.32475(9) 0.5011(3) 0.0196(8) Uani 1 1 d .
C24 C 0.5666(5) 0.35371(9) 0.4429(2) 0.0172(8) Uani 1 1 d .
C25 C 0.3586(5) 0.36293(9) 0.4648(3) 0.0205(9) Uani 1 1 d .
H25A H 0.2923 0.3510 0.5171 0.025 Uiso 1 1 calc R
C26 C 0.2465(5) 0.38928(9) 0.4115(3) 0.0202(9) Uani 1 1 d .
H26A H 0.1004 0.3954 0.4244 0.024 Uiso 1 1 calc R
C27 C 0.3520(5) 0.40696(9) 0.3380(3) 0.0192(8) Uani 1 1 d .
C28 C 0.5637(5) 0.39606(10) 0.3213(3) 0.0250(9) Uani 1 1 d .
H28A H 0.6363 0.4080 0.2713 0.030 Uiso 1 1 calc R
C29 C 0.2511(5) 0.43593(10) 0.2745(3) 0.0260(9) Uani 1 1 d .
C30 C -0.0747(5) 0.46961(10) 0.2257(3) 0.0317(10) Uani 1 1 d .
H30A H -0.2277 0.4722 0.2425 0.047 Uiso 1 1 calc R
H30B H -0.0891 0.4659 0.1439 0.047 Uiso 1 1 calc R
H30C H 0.0153 0.4892 0.2479 0.047 Uiso 1 1 calc R

loop_
_atom_site_aniso_label
_atom_site_aniso_U_11
_atom_site_aniso_U_22
_atom_site_aniso_U_33
_atom_site_aniso_U_23
_atom_site_aniso_U_13
_atom_site_aniso_U_12
O1 0.0238(12) 0.0168(18) 0.0291(13) -0.0006(12) 0.0030(10) 0.0046(11)
O2 0.0248(12) 0.0179(19) 0.0424(15) -0.0101(13) -0.0009(11) -0.0045(12)
O3 0.0332(14) 0.0151(19) 0.0520(16) -0.0064(13) 0.0048(12) 0.0017(13)
O4 0.0269(12) 0.0248(18) 0.0207(11) 0.0012(11) 0.0080(10) 0.0030(11)
O5 0.0274(12) 0.0213(19) 0.0351(14) -0.0081(12) 0.0069(11) -0.0089(12)
O6 0.0476(15) 0.031(2) 0.0489(16) -0.0173(14) 0.0270(14) -0.0082(14)
O7 0.0296(12) 0.0178(18) 0.0224(12) 0.0040(11) 0.0098(10) 0.0011(11)
O8 0.0268(12) 0.024(2) 0.0409(14) 0.0098(13) 0.0101(11) 0.0109(12)
O9 0.0456(16) 0.045(3) 0.083(2) 0.0432(19) 0.0348(16) 0.0205(15)
N1 0.0175(13) 0.016(2) 0.0209(14) 0.0004(14) 0.0028(11) 0.0028(13)
N2 0.0173(13) 0.011(2) 0.0280(15) -0.0001(14) 0.0044(12) 0.0018(13)
N3 0.0252(14) 0.017(2) 0.0245(15) 0.0011(15) 0.0087(12) -0.0015(14)
N4 0.0225(14) 0.020(2) 0.0238(15) -0.0045(14) 0.0086(12) -0.0049(14)
N5 0.0256(15) 0.021(2) 0.0242(15) -0.0050(14) 0.0100(13) -0.0036(14)
N6 0.0204(13) 0.018(2) 0.0199(14) 0.0061(14) 0.0063(12) 0.0043(13)
N7 0.0233(14) 0.024(2) 0.0296(16) 0.0071(15) 0.0125(13) 0.0046(14)
C1 0.0186(16) 0.017(3) 0.0320(19) -0.0046(18) 0.0038(15) 0.0000(16)
C2 0.0212(16) 0.016(3) 0.0283(19) 0.0008(17) 0.0092(15) -0.0012(16)
C3 0.0218(17) 0.019(3) 0.0144(16) 0.0011(16) 0.0057(14) 0.0004(17)
C4 0.0213(17) 0.015(3) 0.0174(17) -0.0044(16) 0.0041(14) -0.0027(16)
C5 0.0219(17) 0.012(2) 0.0210(17) 0.0032(16) 0.0073(14) 0.0027(15)
C6 0.0218(17) 0.016(3) 0.0268(18) 0.0022(17) 0.0080(15) -0.0034(16)
C7 0.0244(17) 0.015(3) 0.0212(17) -0.0033(16) 0.0062(15) -0.0021(16)
C8 0.0243(18) 0.013(3) 0.0289(19) 0.0004(18) 0.0084(15) 0.0000(16)
C9 0.0248(19) 0.018(3) 0.0277(19) 0.0038(18) 0.0021(16) 0.0016(17)
C10 0.037(2) 0.019(3) 0.053(3) -0.014(2) -0.0014(19) -0.0088(19)
C11 0.0224(17) 0.016(2) 0.0224(18) 0.0004(17) -0.0004(14) 0.0021(16)
C12 0.0320(19) 0.024(3) 0.0179(17) -0.0021(17) 0.0052(15) -0.0033(17)
C13 0.0144(15) 0.018(3) 0.0217(17) 0.0018(16) 0.0008(14) 0.0043(15)
C14 0.0199(16) 0.016(3) 0.0221(17) 0.0074(16) 0.0046(14) 0.0036(16)
C15 0.0194(17) 0.023(3) 0.0267(18) -0.0051(18) 0.0061(15) 0.0010(17)
C16 0.0205(17) 0.025(3) 0.0291(19) -0.0003(18) 0.0089(15) -0.0024(17)
C17 0.0256(17) 0.020(3) 0.0195(17) -0.0005(17) 0.0034(14) -0.0024(17)
C18 0.0279(18) 0.021(3) 0.0259(18) -0.0034(18) 0.0133(15) -0.0041(17)
C19 0.0303(19) 0.018(3) 0.0227(18) 0.0038(17) 0.0070(16) 0.0002(17)
C20 0.043(2) 0.025(3) 0.040(2) -0.009(2) 0.0084(19) -0.011(2)
C21 0.0169(16) 0.019(3) 0.0198(16) 0.0001(16) 0.0025(13) 0.0049(16)
C22 0.0205(16) 0.018(3) 0.0242(18) 0.0012(17) 0.0036(15) 0.0049(16)
C23 0.0188(16) 0.019(3) 0.0195(17) -0.0022(17) 0.0010(14) -0.0008(16)
C24 0.0199(16) 0.013(2) 0.0192(17) -0.0040(16) 0.0046(14) 0.0016(15)
C25 0.0207(17) 0.021(3) 0.0211(17) 0.0010(17) 0.0068(14) -0.0008(16)
C26 0.0170(16) 0.021(3) 0.0223(17) -0.0053(17) 0.0026(14) 0.0019(16)
C27 0.0198(16) 0.015(2) 0.0215(17) -0.0008(16) 0.0021(14) 0.0028(16)
C28 0.0276(18) 0.018(3) 0.0317(19) 0.0091(18) 0.0108(16) 0.0028(17)
C29 0.0262(18) 0.022(3) 0.031(2) -0.0005(18) 0.0076(16) 0.0041(17)
C30 0.0294(19) 0.023(3) 0.040(2) 0.007(2) 0.0014(17) 0.0126(18)

loop_
_atom_type_symbol
_atom_type_description
_atom_type_scat_dispersion_real
_atom_type_scat_dispersion_imag
_atom_type_scat_source
C C 0.0033 0.0016 'International Tables Vol C Tables 4.2.6.8 and 6.1.1.4'
H H 0.0000 0.0000 'International Tables Vol C Tables 4.2.6.8 and 6.1.1.4'
N N 0.0061 0.0033 'International Tables Vol C Tables 4.2.6.8 and 6.1.1.4'
O O 0.0106 0.0060 'International Tables Vol C Tables 4.2.6.8 and 6.1.1.4'

loop_
_geom_angle_atom_site_label_1
_geom_angle_atom_site_label_2
_geom_angle_atom_site_label_3
_geom_angle
C9 O2 C10 116.7(3)
C19 O5 C20 116.2(2)
C29 O8 C30 116.2(3)
C1 N1 C21 113.5(2)
C1 N1 C11 112.7(2)
C21 N1 C11 113.9(3)
C3 N2 C2 121.5(3)
C8 N3 C4 116.8(3)
C13 N4 C12 122.7(3)
C18 N5 C14 116.9(3)
C23 N6 C22 121.6(2)
C28 N7 C24 117.1(3)
N1 C1 C2 113.2(2)
N2 C2 C1 114.1(3)
O1 C3 N2 122.9(3)
O1 C3 C4 120.0(3)
N2 C3 C4 117.0(3)
N3 C4 C5 123.0(3)
N3 C4 C3 119.0(3)
C5 C4 C3 117.8(3)
C6 C5 C4 119.1(3)
C5 C6 C7 119.1(3)
C6 C7 C8 118.0(3)
C6 C7 C9 122.3(3)
C8 C7 C9 119.7(3)
N3 C8 C7 123.9(3)
O3 C9 O2 123.6(4)
O3 C9 C7 124.6(3)
O2 C9 C7 111.8(3)
N1 C11 C12 110.4(2)
N4 C12 C11 109.4(3)
O4 C13 N4 122.9(3)
O4 C13 C14 120.6(3)
N4 C13 C14 116.5(3)
N5 C14 C15 122.8(3)
N5 C14 C13 118.0(3)
C15 C14 C13 119.2(3)
C16 C15 C14 119.0(3)
C15 C16 C17 119.5(3)
C16 C17 C18 117.5(3)
C16 C17 C19 123.4(3)
C18 C17 C19 119.1(3)
N5 C18 C17 124.2(3)
O6 C19 O5 123.0(3)
O6 C19 C17 125.4(3)
O5 C19 C17 111.6(3)
N1 C21 C22 115.5(3)
N6 C22 C21 112.1(3)
O7 C23 N6 124.4(3)
O7 C23 C24 119.9(3)
N6 C23 C24 115.6(3)
N7 C24 C25 122.3(3)
N7 C24 C23 117.1(3)
C25 C24 C23 120.6(3)
C26 C25 C24 120.4(3)
C25 C26 C27 118.4(3)
C28 C27 C26 117.4(3)
C28 C27 C29 118.2(3)
C26 C27 C29 124.4(3)
N7 C28 C27 124.3(3)
O9 C29 O8 122.9(4)
O9 C29 C27 124.2(3)
O8 C29 C27 112.8(3)

loop_
_geom_bond_atom_site_label_1
_geom_bond_atom_site_label_2
_geom_bond_distance
O1 C3 1.234(4)
O2 C9 1.337(4)
O2 C10 1.441(4)
O3 C9 1.217(4)
O4 C13 1.246(3)
O5 C19 1.343(4)
O5 C20 1.450(4)
O6 C19 1.212(4)
O7 C23 1.228(3)
O8 C29 1.333(4)
O8 C30 1.453(4)
O9 C29 1.199(4)
N1 C1 1.467(3)
N1 C21 1.469(4)
N1 C11 1.473(4)
N2 C3 1.344(4)
N2 C2 1.459(4)
N3 C8 1.338(4)
N3 C4 1.347(4)
N4 C13 1.325(4)
N4 C12 1.457(5)
N5 C18 1.331(5)
N5 C14 1.353(4)
N6 C23 1.345(3)
N6 C22 1.460(4)
N7 C28 1.327(5)
N7 C24 1.351(4)
C1 C2 1.516(4)
C3 C4 1.493(5)
C4 C5 1.387(4)
C5 C6 1.376(5)
C6 C7 1.385(5)
C7 C8 1.392(4)
C7 C9 1.481(5)
C11 C12 1.506(4)
C13 C14 1.493(5)
C14 C15 1.386(4)
C15 C16 1.371(5)
C16 C17 1.390(4)
C17 C18 1.392(4)
C17 C19 1.478(5)
C21 C22 1.525(5)
C23 C24 1.506(5)
C24 C25 1.375(4)
C25 C26 1.370(5)
C26 C27 1.396(4)
C27 C28 1.394(4)
C27 C29 1.484(5)
